data_2216646
loop_
_publ_author_name
'Marshall, Colin'
'Harrison, William T. A.'

_publ_section_title
(4<i>R</i>,5<i>R</i>)-4,5-Bis{2-[3-(2,6-diisopropylphenyl)-2-thioxoimidazolidin-3-yl]ethyl}-2,2-dimethyl-1,3-dioxolane
_journal_coeditor_code LW2040
_journal_issue 12
_journal_name_full 'Acta Crystallographica Section E'
_journal_page_first o4503
_journal_page_last o4503
_journal_paper_doi 10.1107/S1600536807050349
_journal_volume 63
_journal_year 2007
_chemical_formula_iupac 'C39 H58 N4 O2 S2'
_chemical_formula_moiety 'C39 H58 N4 O2 S2'
_chemical_formula_sum 'C39 H58 N4 O2 S2'
_chemical_formula_weight 679.02
_chemical_name_systematic
;
(4<i>R</i>,5<i>R</i>)-4,5-Bis{2-[3-(2,6-diisopropylphenyl)-2-
thioxoimidazolidin-3-yl]ethyl}-2,2-dimethyl-1,3-dioxolane
;
_space_group_IT_number 18
_symmetry_cell_setting orthorhombic
_symmetry_space_group_name_Hall 'P 2 2ab'
_symmetry_space_group_name_H-M 'P 21 21 2'
_atom_sites_solution_hydrogens geom
_atom_sites_solution_primary direct
_atom_sites_solution_secondary difmap
_audit_creation_method SHELXL97
_cell_angle_alpha 90.00
_cell_angle_beta 90.00
_cell_angle_gamma 90.00
_cell_formula_units_Z 2
_cell_length_a 13.5581(7)
_cell_length_b 19.3022(9)
_cell_length_c 7.7028(3)
_cell_measurement_reflns_used 9370
_cell_measurement_temperature 120(2)
_cell_measurement_theta_max 27.48
_cell_measurement_theta_min 2.91
_cell_volume 2015.83(16)
_computing_cell_refinement 'SCALEPACK (Otwinowski & Minor, 1997)'
_computing_data_collection 'COLLECT (Nonius, 1998)'
_computing_data_reduction
;
SCALEPACK (Otwinowski & Minor, 1997), DENZO (Otwinowski & Minor,
1997) and
SORTAV (Blessing, 1995)
;
_computing_molecular_graphics 'ORTEP-3 (Farrugia, 1997)'
_computing_publication_material 'SHELXL97 (Sheldrick, 1997)'
_computing_structure_refinement 'SHELXL97 (Sheldrick, 1997)'
_computing_structure_solution 'SHELXS97 (Sheldrick, 1997)'
_diffrn_ambient_temperature 120(2)
_diffrn_measured_fraction_theta_full 0.997
_diffrn_measured_fraction_theta_max 0.997
_diffrn_measurement_device_type 'Enraf--Nonius KappaCCD'
_diffrn_measurement_method \w
_diffrn_radiation_monochromator graphite
_diffrn_radiation_source 'fine-focus sealed tube'
_diffrn_radiation_type MoK\a
_diffrn_radiation_wavelength 0.71073
_diffrn_reflns_av_R_equivalents 0.1705
_diffrn_reflns_av_sigmaI/netI 0.1813
_diffrn_reflns_limit_h_max 17
_diffrn_reflns_limit_h_min -17
_diffrn_reflns_limit_k_max 22
_diffrn_reflns_limit_k_min -25
_diffrn_reflns_limit_l_max 9
_diffrn_reflns_limit_l_min -9
_diffrn_reflns_number 16730
_diffrn_reflns_theta_full 27.49
_diffrn_reflns_theta_max 27.49
_diffrn_reflns_theta_min 2.11
_diffrn_standards_decay_% 0
_exptl_absorpt_coefficient_mu 0.168
_exptl_absorpt_correction_T_max 0.995
_exptl_absorpt_correction_T_min 0.936
_exptl_absorpt_correction_type multi-scan
_exptl_absorpt_process_details '(SORTAV; Blessing, 1995)'
_exptl_crystal_colour colourless
_exptl_crystal_density_diffrn 1.119
_exptl_crystal_density_method 'not measured'
_exptl_crystal_description rod
_exptl_crystal_F_000 736
_exptl_crystal_size_max 0.40
_exptl_crystal_size_mid 0.04
_exptl_crystal_size_min 0.04
_refine_diff_density_max 0.254
_refine_diff_density_min -0.246
_refine_ls_abs_structure_details 'Flack (1983), with 1958 Friedel pairs'
_refine_ls_abs_structure_Flack -0.04(9)
_refine_ls_extinction_coef 0.0070(11)
_refine_ls_extinction_expression Fc^*^=kFc[1+0.001xFc^2^\l^3^/sin(2\q)]^-1/4^
_refine_ls_extinction_method 'SHELXL97 (Sheldrick, 1997)'
_refine_ls_goodness_of_fit_ref 0.933
_refine_ls_hydrogen_treatment constr
_refine_ls_matrix_type full
_refine_ls_number_parameters 219
_refine_ls_number_reflns 4595
_refine_ls_number_restraints 0
_refine_ls_restrained_S_all 0.933
_refine_ls_R_factor_all 0.1394
_refine_ls_R_factor_gt 0.0582
_refine_ls_shift/su_max 0.001
_refine_ls_shift/su_mean 0.000
_refine_ls_structure_factor_coef Fsqd
_refine_ls_weighting_details 'calc w = 1/[\s^2^(Fo^2^)+(0.0178P)^2^] where P=(Fo^2^+2Fc^2^)/3'
_refine_ls_weighting_scheme calc
_refine_ls_wR_factor_gt 0.0920
_refine_ls_wR_factor_ref 0.1103
_reflns_number_gt 2574
_reflns_number_total 4595
_reflns_threshold_expression I>2\s(I)
_cod_data_source_file lw2040.cif
_cod_data_source_block I
_cod_database_code 2216646
_cod_database_fobs_code 2216646

loop_
_symmetry_equiv_pos_as_xyz
'x, y, z'
'-x, -y, z'
'-x+1/2, y+1/2, -z'
'x+1/2, -y+1/2, -z'

loop_
_atom_site_type_symbol
_atom_site_label
_atom_site_fract_x
_atom_site_fract_y
_atom_site_fract_z
_atom_site_U_iso_or_equiv
_atom_site_adp_type
_atom_site_calc_flag
_atom_site_refinement_flags
_atom_site_occupancy
C C1 0.5915(2) 0.50945(16) 1.2187(4) 0.0320(8) Uani d . 1
H H1A 0.5822 0.5486 1.2982 0.048 Uiso calc R 1
H H1B 0.6480 0.5187 1.1426 0.048 Uiso calc R 1
H H1C 0.6040 0.4672 1.2859 0.048 Uiso calc R 1
C C2 0.5000 0.5000 1.1103(5) 0.0296(11) Uani d S 1
C C3 0.4899(2) 0.46133(13) 0.8247(3) 0.0253(7) Uani d . 1
H H3 0.4184 0.4523 0.8028 0.030 Uiso calc R 1
C C4 0.5526(2) 0.41930(13) 0.7009(4) 0.0268(7) Uani d . 1
H H4A 0.6231 0.4258 0.7301 0.032 Uiso calc R 1
H H4B 0.5422 0.4362 0.5810 0.032 Uiso calc R 1
C C5 0.5272(2) 0.34231(14) 0.7100(4) 0.0258(7) Uani d . 1
H H5A 0.5168 0.3292 0.8329 0.031 Uiso calc R 1
H H5B 0.4646 0.3343 0.6472 0.031 Uiso calc R 1
C C6 0.6906(2) 0.28145(17) 0.7370(4) 0.0350(9) Uani d . 1
H H6A 0.6734 0.2558 0.8441 0.042 Uiso calc R 1
H H6B 0.7275 0.3239 0.7684 0.042 Uiso calc R 1
C C7 0.7496(2) 0.23626(18) 0.6123(3) 0.0343(8) Uani d . 1
H H7A 0.8207 0.2481 0.6149 0.041 Uiso calc R 1
H H7B 0.7413 0.1864 0.6389 0.041 Uiso calc R 1
C C8 0.6161(2) 0.28675(14) 0.4647(4) 0.0239(7) Uani d . 1
C C9 0.7430(2) 0.22828(16) 0.2855(4) 0.0280(7) Uani d . 1
C C10 0.80994(19) 0.27006(15) 0.1907(4) 0.0274(7) Uani d . 1
C C11 0.8526(2) 0.24189(17) 0.0437(4) 0.0292(8) Uani d . 1
H H11 0.8986 0.2686 -0.0208 0.035 Uiso calc R 1
C C12 0.8296(2) 0.17542(16) -0.0116(4) 0.0315(8) Uani d . 1
H H12 0.8604 0.1567 -0.1121 0.038 Uiso calc R 1
C C13 0.7618(2) 0.13650(16) 0.0801(4) 0.0279(8) Uani d . 1
H H13 0.7451 0.0915 0.0397 0.033 Uiso calc R 1
C C14 0.7174(2) 0.16141(16) 0.2295(4) 0.0279(8) Uani d . 1
C C15 0.6440(2) 0.11698(17) 0.3277(4) 0.0348(8) Uani d . 1
H H15 0.6224 0.1438 0.4320 0.042 Uiso calc R 1
C C16 0.6897(3) 0.04963(19) 0.3921(5) 0.0575(11) Uani d . 1
H H16A 0.7466 0.0601 0.4662 0.086 Uiso calc R 1
H H16B 0.7113 0.0219 0.2926 0.086 Uiso calc R 1
H H16C 0.6407 0.0236 0.4590 0.086 Uiso calc R 1
C C17 0.5526(2) 0.10291(17) 0.2180(5) 0.0484(10) Uani d . 1
H H17A 0.5040 0.0776 0.2874 0.073 Uiso calc R 1
H H17B 0.5710 0.0752 0.1165 0.073 Uiso calc R 1
H H17C 0.5242 0.1470 0.1795 0.073 Uiso calc R 1
C C18 0.8353(2) 0.34351(17) 0.2495(4) 0.0352(9) Uani d . 1
H H18 0.7933 0.3548 0.3523 0.042 Uiso calc R 1
C C19 0.8121(3) 0.39612(17) 0.1065(4) 0.0440(10) Uani d . 1
H H19A 0.8264 0.4430 0.1487 0.066 Uiso calc R 1
H H19B 0.7423 0.3928 0.0749 0.066 Uiso calc R 1
H H19C 0.8529 0.3863 0.0044 0.066 Uiso calc R 1
C C20 0.9436(2) 0.34825(18) 0.3058(5) 0.0543(10) Uani d . 1
H H20A 0.9570 0.3947 0.3516 0.081 Uiso calc R 1
H H20B 0.9864 0.3394 0.2056 0.081 Uiso calc R 1
H H20C 0.9567 0.3137 0.3961 0.081 Uiso calc R 1
N N1 0.60327(17) 0.29785(12) 0.6361(3) 0.0254(6) Uani d . 1
N N2 0.70470(16) 0.25442(13) 0.4446(3) 0.0289(6) Uani d . 1
O O1 0.51541(16) 0.44164(10) 0.9980(2) 0.0380(6) Uani d . 1
S S1 0.53936(5) 0.30782(4) 0.30485(10) 0.0304(2) Uani d . 1

loop_
_atom_site_aniso_label
_atom_site_aniso_U_11
_atom_site_aniso_U_22
_atom_site_aniso_U_33
_atom_site_aniso_U_12
_atom_site_aniso_U_13
_atom_site_aniso_U_23
C1 0.0428(18) 0.0205(18) 0.0326(17) -0.0024(15) 0.0070(17) 0.0058(15)
C2 0.052(3) 0.017(3) 0.020(2) 0.004(2) 0.000 0.000
C3 0.0364(16) 0.0186(16) 0.0209(15) -0.0012(14) -0.0003(14) 0.0030(13)
C4 0.0330(17) 0.0227(17) 0.0247(15) -0.0001(14) 0.0065(16) -0.0004(15)
C5 0.0296(16) 0.0216(16) 0.0263(15) 0.0010(14) 0.0069(16) -0.0037(14)
C6 0.0418(19) 0.037(2) 0.0257(17) 0.0109(16) 0.0008(15) -0.0028(14)
C7 0.0357(18) 0.044(2) 0.0236(15) 0.0088(17) -0.0064(14) -0.0027(16)
C8 0.0283(16) 0.0173(18) 0.0260(16) 0.0008(14) 0.0041(14) -0.0005(14)
C9 0.0278(16) 0.033(2) 0.0236(15) 0.0123(14) -0.0023(15) -0.0033(16)
C10 0.0271(16) 0.0285(19) 0.0265(16) 0.0064(14) -0.0034(16) -0.0002(16)
C11 0.0265(16) 0.037(2) 0.0243(16) 0.0096(16) -0.0035(14) 0.0014(16)
C12 0.0340(18) 0.038(2) 0.0227(17) 0.0127(17) -0.0051(15) -0.0009(15)
C13 0.0335(17) 0.025(2) 0.0252(16) 0.0037(15) -0.0045(15) -0.0022(15)
C14 0.0255(16) 0.032(2) 0.0260(18) 0.0083(15) -0.0011(14) 0.0028(15)
C15 0.0367(18) 0.034(2) 0.0335(19) 0.0036(16) 0.0034(17) -0.0002(17)
C16 0.059(2) 0.049(3) 0.064(3) 0.010(2) 0.014(2) 0.023(2)
C17 0.042(2) 0.048(2) 0.056(2) -0.0065(18) 0.0016(19) -0.006(2)
C18 0.0380(19) 0.035(2) 0.033(2) 0.0054(16) -0.0051(15) -0.0059(16)
C19 0.055(2) 0.029(2) 0.047(2) 0.0102(18) -0.0042(18) -0.0010(18)
C20 0.055(2) 0.041(2) 0.067(2) 0.0038(19) -0.022(2) -0.011(2)
N1 0.0295(13) 0.0227(16) 0.0239(13) 0.0041(13) -0.0001(11) -0.0032(11)
N2 0.0305(14) 0.0379(18) 0.0185(13) 0.0119(13) -0.0024(12) -0.0016(12)
O1 0.0749(16) 0.0188(12) 0.0203(10) 0.0094(12) -0.0002(11) -0.0002(9)
S1 0.0317(4) 0.0306(5) 0.0288(4) 0.0073(4) -0.0040(4) -0.0021(4)

loop_
_atom_type_symbol
_atom_type_description
_atom_type_scat_dispersion_real
_atom_type_scat_dispersion_imag
_atom_type_scat_source
C C 0.0033 0.0016 'International Tables Vol C Tables 4.2.6.8 and 6.1.1.4'
H H 0.0000 0.0000 'International Tables Vol C Tables 4.2.6.8 and 6.1.1.4'
N N 0.0061 0.0033 'International Tables Vol C Tables 4.2.6.8 and 6.1.1.4'
O O 0.0106 0.0060 'International Tables Vol C Tables 4.2.6.8 and 6.1.1.4'
S S 0.1246 0.1234 'International Tables Vol C Tables 4.2.6.8 and 6.1.1.4'

loop_
_geom_angle_atom_site_label_1
_geom_angle_atom_site_label_2
_geom_angle_atom_site_label_3
_geom_angle_site_symmetry_1
_geom_angle_site_symmetry_3
_geom_angle
C2 C1 H1A . . 109.5
C2 C1 H1B . . 109.5
H1A C1 H1B . . 109.5
C2 C1 H1C . . 109.5
H1A C1 H1C . . 109.5
H1B C1 H1C . . 109.5
O1 C2 O1 . 2_665 105.9(3)
O1 C2 C1 . 2_665 111.03(14)
O1 C2 C1 2_665 2_665 108.00(15)
O1 C2 C1 . . 108.00(15)
O1 C2 C1 2_665 . 111.03(14)
C1 C2 C1 2_665 . 112.7(3)
O1 C3 C4 . . 108.1(2)
O1 C3 C3 . 2_665 102.59(16)
C4 C3 C3 . 2_665 115.2(2)
O1 C3 H3 . . 110.2
C4 C3 H3 . . 110.2
C3 C3 H3 2_665 . 110.2
C3 C4 C5 . . 111.5(2)
C3 C4 H4A . . 109.3
C5 C4 H4A . . 109.3
C3 C4 H4B . . 109.3
C5 C4 H4B . . 109.3
H4A C4 H4B . . 108.0
N1 C5 C4 . . 113.3(2)
N1 C5 H5A . . 108.9
C4 C5 H5A . . 108.9
N1 C5 H5B . . 108.9
C4 C5 H5B . . 108.9
H5A C5 H5B . . 107.7
N1 C6 C7 . . 102.5(2)
N1 C6 H6A . . 111.3
C7 C6 H6A . . 111.3
N1 C6 H6B . . 111.3
C7 C6 H6B . . 111.3
H6A C6 H6B . . 109.2
N2 C7 C6 . . 101.5(2)
N2 C7 H7A . . 111.5
C6 C7 H7A . . 111.5
N2 C7 H7B . . 111.5
C6 C7 H7B . . 111.5
H7A C7 H7B . . 109.3
N1 C8 N2 . . 107.3(2)
N1 C8 S1 . . 127.2(2)
N2 C8 S1 . . 125.4(2)
C14 C9 C10 . . 121.6(3)
C14 C9 N2 . . 120.0(3)
C10 C9 N2 . . 118.4(3)
C11 C10 C9 . . 117.8(3)
C11 C10 C18 . . 120.9(3)
C9 C10 C18 . . 121.3(3)
C10 C11 C12 . . 121.4(3)
C10 C11 H11 . . 119.3
C12 C11 H11 . . 119.3
C13 C12 C11 . . 119.7(3)
C13 C12 H12 . . 120.2
C11 C12 H12 . . 120.2
C12 C13 C14 . . 121.7(3)
C12 C13 H13 . . 119.1
C14 C13 H13 . . 119.1
C13 C14 C9 . . 117.8(3)
C13 C14 C15 . . 120.2(3)
C9 C14 C15 . . 122.0(3)
C14 C15 C16 . . 112.3(3)
C14 C15 C17 . . 110.9(3)
C16 C15 C17 . . 111.0(3)
C14 C15 H15 . . 107.4
C16 C15 H15 . . 107.4
C17 C15 H15 . . 107.4
C15 C16 H16A . . 109.5
C15 C16 H16B . . 109.5
H16A C16 H16B . . 109.5
C15 C16 H16C . . 109.5
H16A C16 H16C . . 109.5
H16B C16 H16C . . 109.5
C15 C17 H17A . . 109.5
C15 C17 H17B . . 109.5
H17A C17 H17B . . 109.5
C15 C17 H17C . . 109.5
H17A C17 H17C . . 109.5
H17B C17 H17C . . 109.5
C10 C18 C19 . . 110.9(2)
C10 C18 C20 . . 110.8(3)
C19 C18 C20 . . 111.1(3)
C10 C18 H18 . . 108.0
C19 C18 H18 . . 108.0
C20 C18 H18 . . 108.0
C18 C19 H19A . . 109.5
C18 C19 H19B . . 109.5
H19A C19 H19B . . 109.5
C18 C19 H19C . . 109.5
H19A C19 H19C . . 109.5
H19B C19 H19C . . 109.5
C18 C20 H20A . . 109.5
C18 C20 H20B . . 109.5
H20A C20 H20B . . 109.5
C18 C20 H20C . . 109.5
H20A C20 H20C . . 109.5
H20B C20 H20C . . 109.5
C8 N1 C6 . . 112.6(2)
C8 N1 C5 . . 124.5(2)
C6 N1 C5 . . 119.8(2)
C8 N2 C9 . . 125.6(2)
C8 N2 C7 . . 112.0(2)
C9 N2 C7 . . 121.4(2)
C3 O1 C2 . . 108.6(2)

loop_
_geom_bond_atom_site_label_1
_geom_bond_atom_site_label_2
_geom_bond_site_symmetry_2
_geom_bond_distance
C1 C2 . 1.507(3)
C1 H1A . 0.9800
C1 H1B . 0.9800
C1 H1C . 0.9800
C2 O1 . 1.435(3)
C2 O1 2_665 1.435(3)
C2 C1 2_665 1.507(3)
C3 O1 . 1.430(3)
C3 C4 . 1.513(4)
C3 C3 2_665 1.518(5)
C3 H3 . 1.0000
C4 C5 . 1.527(4)
C4 H4A . 0.9900
C4 H4B . 0.9900
C5 N1 . 1.457(3)
C5 H5A . 0.9900
C5 H5B . 0.9900
C6 N1 . 1.451(3)
C6 C7 . 1.524(4)
C6 H6A . 0.9900
C6 H6B . 0.9900
C7 N2 . 1.470(3)
C7 H7A . 0.9900
C7 H7B . 0.9900
C8 N1 . 1.349(3)
C8 N2 . 1.362(3)
C8 S1 . 1.663(3)
C9 C14 . 1.405(4)
C9 C10 . 1.416(4)
C9 N2 . 1.424(4)
C10 C11 . 1.383(4)
C10 C18 . 1.527(4)
C11 C12 . 1.387(4)
C11 H11 . 0.9500
C12 C13 . 1.382(4)
C12 H12 . 0.9500
C13 C14 . 1.384(4)
C13 H13 . 0.9500
C14 C15 . 1.515(4)
C15 C16 . 1.523(4)
C15 C17 . 1.524(4)
C15 H15 . 1.0000
C16 H16A . 0.9800
C16 H16B . 0.9800
C16 H16C . 0.9800
C17 H17A . 0.9800
C17 H17B . 0.9800
C17 H17C . 0.9800
C18 C19 . 1.531(4)
C18 C20 . 1.534(4)
C18 H18 . 1.0000
C19 H19A . 0.9800
C19 H19B . 0.9800
C19 H19C . 0.9800
C20 H20A . 0.9800
C20 H20B . 0.9800
C20 H20C . 0.9800

loop_
_geom_torsion_atom_site_label_1
_geom_torsion_atom_site_label_2
_geom_torsion_atom_site_label_3
_geom_torsion_atom_site_label_4
_geom_torsion_site_symmetry_1
_geom_torsion
O1 C3 C4 C5 . 66.0(3)
C3 C3 C4 C5 2_665 180.0(2)
C3 C4 C5 N1 . -162.3(2)
N1 C6 C7 N2 . 19.2(3)
C14 C9 C10 C11 . -2.4(4)
N2 C9 C10 C11 . 175.0(2)
C14 C9 C10 C18 . 178.2(3)
N2 C9 C10 C18 . -4.4(4)
C9 C10 C11 C12 . 1.1(4)
C18 C10 C11 C12 . -179.6(3)
C10 C11 C12 C13 . 0.9(4)
C11 C12 C13 C14 . -1.7(4)
C12 C13 C14 C9 . 0.4(4)
C12 C13 C14 C15 . -179.4(3)
C10 C9 C14 C13 . 1.7(4)
N2 C9 C14 C13 . -175.7(3)
C10 C9 C14 C15 . -178.5(3)
N2 C9 C14 C15 . 4.1(4)
C13 C14 C15 C16 . 60.6(4)
C9 C14 C15 C16 . -119.2(3)
C13 C14 C15 C17 . -64.3(4)
C9 C14 C15 C17 . 115.9(3)
C11 C10 C18 C19 . 57.9(4)
C9 C10 C18 C19 . -122.7(3)
C11 C10 C18 C20 . -65.9(4)
C9 C10 C18 C20 . 113.4(3)
N2 C8 N1 C6 . 8.0(3)
S1 C8 N1 C6 . -172.1(2)
N2 C8 N1 C5 . 168.0(2)
S1 C8 N1 C5 . -12.2(4)
C7 C6 N1 C8 . -17.8(3)
C7 C6 N1 C5 . -178.9(2)
C4 C5 N1 C8 . -79.0(3)
C4 C5 N1 C6 . 79.6(3)
N1 C8 N2 C9 . 174.5(3)
S1 C8 N2 C9 . -5.3(5)
N1 C8 N2 C7 . 6.1(3)
S1 C8 N2 C7 . -173.7(2)
C14 C9 N2 C8 . -85.7(4)
C10 C9 N2 C8 . 96.9(3)
C14 C9 N2 C7 . 81.7(4)
C10 C9 N2 C7 . -95.8(3)
C6 C7 N2 C8 . -16.5(3)
C6 C7 N2 C9 . 174.6(3)
C4 C3 O1 C2 . 150.36(19)
C3 C3 O1 C2 2_665 28.2(3)
O1 C2 O1 C3 2_665 -11.50(14)
C1 C2 O1 C3 2_665 105.5(3)
C1 C2 O1 C3 . -130.5(2)
